data_7248906
loop_
_publ_author_name
'Wu, Ye-Feng'
'Cheng, Jia-Jun'
'Jiang, Tao'
'Ma, Yu-Chen'
'Kou, Jia-Lei'
'Cheng, Guo-Feng'
'Hu, Xiu-Li'
'Tang, Xiao-Yan'
'Ma, Yun-Sheng'
'Yin, Wen-Yu'
'Cheng, Hong-Jian'

_publ_section_title
;
 Multiresponsive luminescent sensing behaviour of a tetraimidazole ligand
 and its 3D Cd(ii) metal--organic frameworks
;
_journal_issue 30
_journal_name_full CrystEngComm
_journal_page_first 4048
_journal_page_last 4056
_journal_paper_doi 10.1039/D4CE00469H
_journal_volume 26
_journal_year 2024
_chemical_formula_moiety 'C41 H28 Cd2 N8 O9'
_chemical_formula_sum 'C41 H28 Cd2 N8 O9'
_chemical_formula_weight 1001.51
_space_group_crystal_system triclinic
_space_group_IT_number 2
_space_group_name_Hall '-P 1'
_space_group_name_H-M_alt 'P -1'
_atom_sites_solution_hydrogens geom
_audit_creation_method SHELXL-2018/3
_audit_update_record
;
2022-06-23 deposited with the CCDC.	2024-06-14 downloaded from the CCDC.
;
_cell_angle_alpha 101.538(19)
_cell_angle_beta 93.524(19)
_cell_angle_gamma 102.071(19)
_cell_formula_units_Z 2
_cell_length_a 10.100(15)
_cell_length_b 13.66(2)
_cell_length_c 17.31(3)
_cell_measurement_reflns_used 6671
_cell_measurement_temperature 296(2)
_cell_measurement_theta_max 26.691
_cell_measurement_theta_min 2.285
_cell_volume 2275(6)
_computing_cell_refinement 'Bruker SAINT'
_computing_data_collection 'Bruker APEXII'
_computing_data_reduction 'Bruker SAINT'
_computing_molecular_graphics 'Bruker SHELXTL'
_computing_publication_material 'Bruker SHELXTL'
_computing_structure_refinement 'SHELXL-2018/3 (Sheldrick, 2018)'
_computing_structure_solution 'SHELXL-2018/3 (Sheldrick, 2018)'
_diffrn_ambient_temperature 296(2)
_diffrn_detector_area_resol_mean 'phi and omega scans'
_diffrn_measured_fraction_theta_full 0.979
_diffrn_measured_fraction_theta_max 0.979
_diffrn_measurement_device_type graphite
_diffrn_measurement_method 'Bruker ApexII'
_diffrn_radiation_type MoK\a
_diffrn_radiation_wavelength 0.71073
_diffrn_reflns_av_R_equivalents 0.0429
_diffrn_reflns_av_unetI/netI 0.0559
_diffrn_reflns_Laue_measured_fraction_full 0.979
_diffrn_reflns_Laue_measured_fraction_max 0.979
_diffrn_reflns_limit_h_max 12
_diffrn_reflns_limit_h_min -12
_diffrn_reflns_limit_k_max 16
_diffrn_reflns_limit_k_min -16
_diffrn_reflns_limit_l_max 20
_diffrn_reflns_limit_l_min -20
_diffrn_reflns_number 20454
_diffrn_reflns_point_group_measured_fraction_full 0.979
_diffrn_reflns_point_group_measured_fraction_max 0.979
_diffrn_reflns_theta_full 25.006
_diffrn_reflns_theta_max 25.006
_diffrn_reflns_theta_min 1.208
_diffrn_source 'fine-focus sealed tube'
_exptl_absorpt_coefficient_mu 0.993
_exptl_absorpt_correction_type multi-scan
_exptl_absorpt_process_details 'SADABS, (Sheldrick 2008)'
_exptl_crystal_colour colorless
_exptl_crystal_density_diffrn 1.462
_exptl_crystal_density_method 'not measured'
_exptl_crystal_description block
_exptl_crystal_F_000 996
_exptl_crystal_preparation Luminescent
_exptl_crystal_size_max 0.300
_exptl_crystal_size_mid 0.200
_exptl_crystal_size_min 0.200
_exptl_transmission_factor_max 0.820
_exptl_transmission_factor_min 0.788
_refine_diff_density_max 1.277
_refine_diff_density_min -0.591
_refine_diff_density_rms 0.110
_refine_ls_extinction_method none
_refine_ls_goodness_of_fit_ref 1.088
_refine_ls_hydrogen_treatment constr
_refine_ls_matrix_type full
_refine_ls_number_parameters 560
_refine_ls_number_reflns 7837
_refine_ls_number_restraints 24
_refine_ls_restrained_S_all 1.087
_refine_ls_R_factor_all 0.0592
_refine_ls_R_factor_gt 0.0387
_refine_ls_shift/su_max 0.002
_refine_ls_shift/su_mean 0.000
_refine_ls_structure_factor_coef Fsqd
_refine_ls_weighting_details 'w=1/[\s^2^(Fo^2^)+(0.0643P)^2^+0.6722P] where P=(Fo^2^+2Fc^2^)/3'
_refine_ls_weighting_scheme calc
_refine_ls_wR_factor_gt 0.1030
_refine_ls_wR_factor_ref 0.1263
_reflns_Friedel_coverage 0.000
_reflns_number_gt 5797
_reflns_number_total 7837
_reflns_threshold_expression 'I > 2\s(I)'
_cod_data_source_file d4ce00469h2.cif
_cod_data_source_block 1
_cod_depositor_comments 'Adding full bibliography for 7248906--7248907.cif.'
_cod_database_code 7248906
_shelx_shelxl_version_number 2018/3
_shelx_space_group_comment
;
The symmetry employed for this shelxl refinement is uniquely defined
by the following loop, which should always be used as a source of
symmetry information in preference to the above space-group names.
They are only intended as comments.
;
_shelx_estimated_absorpt_t_min 0.755
_shelx_estimated_absorpt_t_max 0.826

loop_
_space_group_symop_operation_xyz
'x, y, z'
'-x, -y, -z'

loop_
_atom_site_label
_atom_site_type_symbol
_atom_site_fract_x
_atom_site_fract_y
_atom_site_fract_z
_atom_site_U_iso_or_equiv
_atom_site_adp_type
_atom_site_occupancy
_atom_site_site_symmetry_order
_atom_site_calc_flag
_atom_site_refinement_flags_posn
_atom_site_refinement_flags_adp
_atom_site_refinement_flags_occupancy
_atom_site_disorder_assembly
_atom_site_disorder_group
Cd1 Cd 0.85397(3) -0.08183(2) 0.54906(2) 0.02564(12) Uani 1 1 d . . . . .
Cd2 Cd 0.87618(4) 0.40650(3) 1.04898(2) 0.02949(13) Uani 1 1 d . . . . .
O1 O 0.3788(4) 0.4362(3) 0.5995(2) 0.0561(12) Uani 1 1 d . . . . .
O2 O 0.6650(4) -0.1866(3) 0.5885(2) 0.0408(9) Uani 1 1 d . . . . .
O3 O 0.7965(4) -0.0830(3) 0.6896(2) 0.0551(11) Uani 1 1 d . . . . .
O4 O 0.2850(5) -0.2724(3) 0.9172(3) 0.0687(14) Uani 1 1 d . . . . .
O5 O 0.2849(4) -0.4276(3) 0.8518(2) 0.0463(10) Uani 1 1 d . . . . .
O6 O 0.7998(4) -0.1787(3) 0.4213(2) 0.0412(9) Uani 1 1 d . . . . .
O7 O 0.9409(4) -0.0369(3) 0.4116(2) 0.0444(10) Uani 1 1 d . . . . .
O8 O 1.0464(5) -0.2700(3) 0.0295(3) 0.0604(12) Uani 1 1 d . . . . .
O9 O 0.9509(4) -0.4180(3) 0.0522(2) 0.0501(11) Uani 1 1 d . . . . .
N1 N 0.7397(4) 0.0429(3) 0.5443(3) 0.0363(11) Uani 1 1 d . . . . .
N2 N 0.6353(4) 0.1692(3) 0.5776(3) 0.0332(10) Uani 1 1 d . . . . .
N3 N 0.7237(5) 0.4087(5) 0.9488(3) 0.0567(15) Uani 1 1 d . . . . .
N4 N 0.6127(5) 0.3880(5) 0.8319(3) 0.0627(17) Uani 1 1 d . . . . .
N5 N -0.0128(4) 0.8028(3) 0.5591(3) 0.0361(11) Uani 1 1 d . . . . .
N6 N 0.0978(4) 0.6795(3) 0.5281(3) 0.0335(10) Uani 1 1 d . . . . .
N7 N 0.0277(4) 0.4197(4) 0.1560(3) 0.0389(11) Uani 1 1 d . . . . .
N8 N 0.1275(5) 0.4496(3) 0.2773(3) 0.0411(12) Uani 1 1 d . . . . .
C1 C 0.7114(6) 0.1092(4) 0.6030(3) 0.0426(15) Uani 1 1 d . . . . .
H1A H 0.740241 0.114401 0.656051 0.051 Uiso 1 1 calc R U . . .
C2 C 0.6792(7) 0.0592(5) 0.4779(4) 0.0571(19) Uani 1 1 d . . . . .
H2A H 0.681867 0.022607 0.426747 0.069 Uiso 1 1 calc R U . . .
C3 C 0.6148(7) 0.1359(5) 0.4961(4) 0.061(2) Uani 1 1 d . . . . .
H3A H 0.565689 0.161596 0.460805 0.073 Uiso 1 1 calc R U . . .
C4 C 0.5881(5) 0.2507(4) 0.6240(3) 0.0297(12) Uani 1 1 d . . . . .
C5 C 0.6228(6) 0.2777(4) 0.7053(3) 0.0434(15) Uani 1 1 d . . . . .
H5B H 0.675603 0.242617 0.730485 0.052 Uiso 1 1 calc R U . . .
C6 C 0.5765(6) 0.3585(4) 0.7479(3) 0.0410(14) Uani 1 1 d . . . . .
C7 C 0.4972(5) 0.4110(4) 0.7123(3) 0.0356(13) Uani 1 1 d . . . . .
H7B H 0.467967 0.465482 0.742190 0.043 Uiso 1 1 calc R U . . .
C8 C 0.4621(5) 0.3813(4) 0.6317(3) 0.0276(11) Uani 1 1 d . . . . .
C9 C 0.5081(5) 0.3009(4) 0.5860(3) 0.0284(11) Uani 1 1 d . . . . .
H9A H 0.485256 0.281722 0.531362 0.034 Uiso 1 1 calc R U . . .
C10 C 0.7132(6) 0.3690(4) 0.8742(3) 0.0404(14) Uani 1 1 d . . . . .
H10A H 0.771933 0.329911 0.851912 0.049 Uiso 1 1 calc R U . . .
C11 C 0.658(2) 0.4944(16) 0.9524(12) 0.111(7) Uani 0.544(9) 1 d . U P A 1
H11A H 0.674318 0.555760 0.990052 0.133 Uiso 0.544(9) 1 calc R U P A 1
C11A C 0.6029(14) 0.4335(11) 0.9609(9) 0.068(4) Uani 0.544(9) 1 d . U P A 2
H11C H 0.578788 0.465102 1.009005 0.082 Uiso 0.544(9) 1 calc R U P A 2
C12 C 0.5647(14) 0.4608(10) 0.8852(8) 0.044(4) Uani 0.456(9) 1 d . U P A 1
H12A H 0.484721 0.482626 0.876926 0.053 Uiso 0.456(9) 1 calc R U P A 1
C12A C 0.5186(19) 0.4028(14) 0.8872(11) 0.076(5) Uani 0.456(9) 1 d . U P A 2
H12B H 0.424840 0.394583 0.878074 0.091 Uiso 0.456(9) 1 calc R U P A 2
C13 C 0.3475(5) 0.4060(4) 0.5159(3) 0.0279(11) Uani 1 1 d . . . . .
H13A H 0.300657 0.334183 0.502600 0.033 Uiso 1 1 calc R U . . .
H13B H 0.432296 0.411757 0.491923 0.033 Uiso 1 1 calc R U . . .
C14 C 0.2659(5) 0.4625(4) 0.4809(3) 0.0298(12) Uani 1 1 d . . . . .
C15 C 0.2325(5) 0.4311(4) 0.4004(3) 0.0299(12) Uani 1 1 d . . . . .
H15A H 0.260820 0.374919 0.372556 0.036 Uiso 1 1 calc R U . . .
C16 C 0.1572(5) 0.4826(4) 0.3606(3) 0.0326(12) Uani 1 1 d . . . . .
C17 C 0.1132(5) 0.5666(4) 0.4024(3) 0.0365(13) Uani 1 1 d . . . . .
H17A H 0.063667 0.602269 0.375618 0.044 Uiso 1 1 calc R U . . .
C18 C 0.1440(5) 0.5962(4) 0.4838(3) 0.0300(12) Uani 1 1 d . . . . .
C19 C 0.2205(5) 0.5443(3) 0.5232(3) 0.0271(11) Uani 1 1 d . . . . .
H19A H 0.241408 0.564390 0.577941 0.033 Uiso 1 1 calc R U . . .
C20 C 0.0298(6) 0.4645(4) 0.2303(3) 0.0404(14) Uani 1 1 d . . . . .
H20A H -0.031978 0.503331 0.248300 0.048 Uiso 1 1 calc R U . . .
C21 C 0.2046(8) 0.3985(6) 0.2266(4) 0.086(3) Uani 1 1 d . . . . .
H21A H 0.285084 0.380678 0.240981 0.103 Uiso 1 1 calc R U . . .
C22 C 0.1409(8) 0.3798(6) 0.1530(4) 0.074(2) Uani 1 1 d . . . . .
H22A H 0.169342 0.345176 0.107380 0.089 Uiso 1 1 calc R U . . .
C23 C 0.0079(5) 0.7303(4) 0.5030(3) 0.0328(12) Uani 1 1 d . . . . .
H23A H -0.034450 0.715134 0.451458 0.039 Uiso 1 1 calc R U . . .
C24 C 0.1344(7) 0.7247(5) 0.6080(4) 0.066(2) Uani 1 1 d . . . . .
H24A H 0.194386 0.706751 0.642741 0.079 Uiso 1 1 calc R U . . .
C25 C 0.0652(7) 0.8003(5) 0.6251(4) 0.0592(19) Uani 1 1 d . . . . .
H25A H 0.070530 0.843710 0.674584 0.071 Uiso 1 1 calc R U . . .
C26 C 0.6942(5) -0.1531(4) 0.6604(3) 0.0313(12) Uani 1 1 d . . . . .
C27 C 0.3288(6) -0.3326(5) 0.8654(3) 0.0411(14) Uani 1 1 d . . . . .
C28 C 0.6032(5) -0.1991(4) 0.7158(3) 0.0331(12) Uani 1 1 d . . . . .
C29 C 0.6159(7) -0.1582(5) 0.7954(4) 0.067(2) Uani 1 1 d . . . . .
H29A H 0.685321 -0.100977 0.817044 0.081 Uiso 1 1 calc R U . . .
C30 C 0.5281(8) -0.1999(5) 0.8442(4) 0.076(2) Uani 1 1 d . . . . .
H30A H 0.536277 -0.168862 0.897812 0.091 Uiso 1 1 calc R U . . .
C31 C 0.4284(5) -0.2871(4) 0.8142(3) 0.0358(13) Uani 1 1 d . . . . .
C32 C 0.4182(5) -0.3312(4) 0.7356(3) 0.0337(12) Uani 1 1 d . . . . .
H32A H 0.353510 -0.391677 0.714936 0.040 Uiso 1 1 calc R U . . .
C33 C 0.5021(5) -0.2873(4) 0.6865(3) 0.0359(13) Uani 1 1 d . . . . .
H33A H 0.491146 -0.317072 0.632606 0.043 Uiso 1 1 calc R U . . .
C34 C 0.8771(5) -0.1269(4) 0.3834(3) 0.0308(12) Uani 1 1 d . . . . .
C35 C 0.9805(5) -0.3227(4) 0.0722(3) 0.0374(13) Uani 1 1 d . . . . .
C36 C 0.8964(5) -0.1760(4) 0.3002(3) 0.0322(12) Uani 1 1 d . . . . .
C37 C 0.8438(5) -0.2784(4) 0.2699(3) 0.0384(13) Uani 1 1 d . . . . .
H37A H 0.790403 -0.316731 0.300154 0.046 Uiso 1 1 calc R U . . .
C38 C 0.8677(6) -0.3261(4) 0.1960(3) 0.0391(14) Uani 1 1 d . . . . .
H38A H 0.832693 -0.396153 0.177611 0.047 Uiso 1 1 calc R U . . .
C39 C 0.9434(5) -0.2705(4) 0.1492(3) 0.0355(13) Uani 1 1 d . . . . .
C40 C 0.9935(7) -0.1665(5) 0.1783(4) 0.064(2) Uani 1 1 d . . . . .
H40A H 1.043780 -0.127469 0.147226 0.077 Uiso 1 1 calc R U . . .
C41 C 0.9698(7) -0.1200(4) 0.2529(4) 0.0586(19) Uani 1 1 d . . . . .
H41A H 1.003841 -0.049837 0.271467 0.070 Uiso 1 1 calc R U . . .

loop_
_atom_site_aniso_label
_atom_site_aniso_U_11
_atom_site_aniso_U_22
_atom_site_aniso_U_33
_atom_site_aniso_U_23
_atom_site_aniso_U_13
_atom_site_aniso_U_12
Cd1 0.0312(2) 0.0234(2) 0.0251(2) 0.00391(15) 0.00940(15) 0.01189(15)
Cd2 0.0323(2) 0.0387(2) 0.0152(2) 0.00362(16) 0.00148(15) 0.00549(17)
O1 0.077(3) 0.054(3) 0.042(3) 0.000(2) -0.011(2) 0.041(2)
O2 0.048(2) 0.043(2) 0.029(2) 0.0048(18) 0.0066(18) 0.0075(18)
O3 0.050(3) 0.061(3) 0.041(3) 0.011(2) 0.005(2) -0.015(2)
O4 0.086(3) 0.059(3) 0.053(3) 0.003(2) 0.042(3) 0.000(3)
O5 0.051(2) 0.043(2) 0.044(3) 0.015(2) 0.0172(19) 0.001(2)
O6 0.051(2) 0.041(2) 0.031(2) 0.0037(18) 0.0156(18) 0.0097(19)
O7 0.044(2) 0.036(2) 0.042(2) -0.0116(18) 0.0083(18) 0.0017(18)
O8 0.083(3) 0.051(3) 0.044(3) 0.002(2) 0.031(2) 0.008(2)
O9 0.072(3) 0.036(2) 0.041(3) -0.0004(19) 0.016(2) 0.014(2)
N1 0.046(3) 0.038(3) 0.033(3) 0.009(2) 0.007(2) 0.024(2)
N2 0.038(2) 0.034(2) 0.031(3) 0.006(2) -0.0022(19) 0.020(2)
N3 0.048(3) 0.095(4) 0.034(3) 0.009(3) -0.002(2) 0.039(3)
N4 0.065(3) 0.106(5) 0.026(3) -0.004(3) -0.007(2) 0.060(3)
N5 0.040(3) 0.036(2) 0.034(3) 0.001(2) 0.002(2) 0.020(2)
N6 0.038(2) 0.034(2) 0.030(3) -0.001(2) -0.0035(19) 0.021(2)
N7 0.043(3) 0.054(3) 0.024(3) 0.007(2) -0.001(2) 0.021(2)
N8 0.058(3) 0.048(3) 0.021(3) -0.001(2) -0.012(2) 0.033(2)
C1 0.061(4) 0.046(3) 0.030(3) 0.009(3) 0.000(3) 0.033(3)
C2 0.080(5) 0.070(4) 0.033(4) 0.002(3) 0.003(3) 0.050(4)
C3 0.085(5) 0.075(5) 0.035(4) 0.001(3) -0.004(3) 0.060(4)
C4 0.032(3) 0.031(3) 0.029(3) 0.009(2) -0.001(2) 0.014(2)
C5 0.047(3) 0.058(4) 0.034(4) 0.010(3) 0.001(3) 0.035(3)
C6 0.043(3) 0.056(4) 0.025(3) 0.003(3) -0.011(2) 0.024(3)
C7 0.046(3) 0.042(3) 0.023(3) -0.001(2) -0.002(2) 0.026(3)
C8 0.035(3) 0.030(3) 0.020(3) 0.005(2) -0.005(2) 0.014(2)
C9 0.035(3) 0.032(3) 0.019(3) 0.003(2) -0.003(2) 0.012(2)
C10 0.047(3) 0.053(4) 0.021(3) 0.002(3) -0.009(2) 0.020(3)
C11 0.111(7) 0.111(7) 0.111(7) 0.0238(18) 0.0118(13) 0.0256(18)
C11A 0.068(4) 0.069(4) 0.068(4) 0.0144(13) 0.0071(11) 0.0164(14)
C12 0.044(4) 0.045(4) 0.044(4) 0.0094(13) 0.0036(11) 0.0113(13)
C12A 0.075(6) 0.076(6) 0.075(6) 0.0163(15) 0.0078(12) 0.0175(16)
C13 0.040(3) 0.031(3) 0.014(3) -0.002(2) -0.007(2) 0.020(2)
C14 0.032(3) 0.027(3) 0.031(3) 0.004(2) -0.003(2) 0.012(2)
C15 0.045(3) 0.033(3) 0.015(3) 0.000(2) -0.003(2) 0.023(2)
C16 0.036(3) 0.037(3) 0.028(3) 0.007(2) -0.005(2) 0.017(2)
C17 0.043(3) 0.036(3) 0.034(3) 0.006(3) -0.008(2) 0.025(3)
C18 0.027(3) 0.026(3) 0.036(3) -0.001(2) -0.004(2) 0.014(2)
C19 0.037(3) 0.032(3) 0.014(3) 0.004(2) 0.000(2) 0.011(2)
C20 0.050(3) 0.056(4) 0.020(3) 0.005(3) -0.001(2) 0.028(3)
C21 0.096(6) 0.113(6) 0.054(5) -0.015(4) -0.016(4) 0.076(5)
C22 0.094(6) 0.098(6) 0.032(4) -0.010(4) -0.013(4) 0.056(5)
C23 0.039(3) 0.031(3) 0.032(3) 0.003(2) 0.003(2) 0.019(2)
C24 0.088(5) 0.067(4) 0.046(4) -0.012(3) -0.020(4) 0.055(4)
C25 0.083(5) 0.069(4) 0.031(4) -0.007(3) -0.003(3) 0.050(4)
C26 0.035(3) 0.025(3) 0.036(3) 0.010(2) 0.004(2) 0.009(2)
C27 0.040(3) 0.050(4) 0.032(3) 0.009(3) 0.008(3) 0.004(3)
C28 0.033(3) 0.027(3) 0.039(3) 0.007(2) 0.009(2) 0.006(2)
C29 0.075(5) 0.056(4) 0.043(4) -0.014(3) 0.015(4) -0.026(4)
C30 0.082(5) 0.064(5) 0.051(5) -0.014(4) 0.024(4) -0.029(4)
C31 0.042(3) 0.031(3) 0.031(3) 0.003(2) 0.012(2) 0.003(2)
C32 0.032(3) 0.034(3) 0.030(3) 0.007(2) 0.004(2) -0.002(2)
C33 0.043(3) 0.046(3) 0.019(3) 0.008(2) 0.002(2) 0.009(3)
C34 0.033(3) 0.039(3) 0.022(3) 0.000(2) 0.000(2) 0.017(2)
C35 0.038(3) 0.044(3) 0.027(3) 0.001(3) 0.000(2) 0.009(3)
C36 0.031(3) 0.032(3) 0.030(3) -0.001(2) 0.006(2) 0.007(2)
C37 0.046(3) 0.033(3) 0.030(3) 0.001(2) 0.014(2) -0.001(2)
C38 0.048(3) 0.027(3) 0.036(3) -0.004(2) 0.010(3) 0.003(2)
C39 0.039(3) 0.035(3) 0.030(3) 0.000(2) 0.005(2) 0.009(2)
C40 0.090(5) 0.040(3) 0.048(4) -0.003(3) 0.031(4) -0.014(3)
C41 0.087(5) 0.031(3) 0.045(4) -0.006(3) 0.030(4) -0.008(3)

loop_
_atom_type_symbol
_atom_type_description
_atom_type_scat_dispersion_real
_atom_type_scat_dispersion_imag
_atom_type_scat_source
C C 0.0033 0.0016 'International Tables Vol C Tables 4.2.6.8 and 6.1.1.4'
H H 0.0000 0.0000 'International Tables Vol C Tables 4.2.6.8 and 6.1.1.4'
N N 0.0061 0.0033 'International Tables Vol C Tables 4.2.6.8 and 6.1.1.4'
O O 0.0106 0.0060 'International Tables Vol C Tables 4.2.6.8 and 6.1.1.4'
Cd Cd -0.8075 1.2024 'International Tables Vol C Tables 4.2.6.8 and 6.1.1.4'

loop_
_geom_angle_atom_site_label_1
_geom_angle_atom_site_label_2
_geom_angle_atom_site_label_3
_geom_angle
_geom_angle_site_symmetry_1
_geom_angle_site_symmetry_3
_geom_angle_publ_flag
N1 Cd1 N5 174.80(16) . 1_645 ?
N1 Cd1 O6 100.98(16) . . ?
N5 Cd1 O6 82.47(16) 1_645 . ?
N1 Cd1 O7 91.93(19) . 2_756 ?
N5 Cd1 O7 82.93(19) 1_645 2_756 ?
O6 Cd1 O7 121.89(14) . 2_756 ?
N1 Cd1 O2 91.90(18) . . ?
N5 Cd1 O2 92.01(18) 1_645 . ?
O6 Cd1 O2 89.50(15) . . ?
O7 Cd1 O2 146.90(15) 2_756 . ?
N1 Cd1 O3 90.17(16) . . ?
N5 Cd1 O3 89.47(16) 1_645 . ?
O6 Cd1 O3 141.24(15) . . ?
O7 Cd1 O3 94.31(14) 2_756 . ?
O2 Cd1 O3 52.81(13) . . ?
N3 Cd2 N7 174.40(17) . 1_656 ?
N3 Cd2 O9 84.57(19) . 1_566 ?
N7 Cd2 O9 90.95(16) 1_656 1_566 ?
N3 Cd2 O4 88.9(2) . 2_657 ?
N7 Cd2 O4 93.2(2) 1_656 2_657 ?
O9 Cd2 O4 148.71(15) 1_566 2_657 ?
N3 Cd2 O8 92.1(2) . 2_756 ?
N7 Cd2 O8 93.29(18) 1_656 2_756 ?
O9 Cd2 O8 126.50(16) 1_566 2_756 ?
O4 Cd2 O8 84.23(18) 2_657 2_756 ?
N3 Cd2 O5 92.9(2) . 2_657 ?
N7 Cd2 O5 84.17(19) 1_656 2_657 ?
O9 Cd2 O5 95.70(14) 1_566 2_657 ?
O4 Cd2 O5 54.02(15) 2_657 2_657 ?
O8 Cd2 O5 137.79(15) 2_756 2_657 ?
N3 Cd2 O9 85.3(2) . 2_756 ?
N7 Cd2 O9 96.78(19) 1_656 2_756 ?
O9 Cd2 O9 74.41(14) 1_566 2_756 ?
O4 Cd2 O9 135.57(14) 2_657 2_756 ?
O8 Cd2 O9 52.12(15) 2_756 2_756 ?
O5 Cd2 O9 170.06(12) 2_657 2_756 ?
N3 Cd2 C27 91.5(2) . 2_657 ?
N7 Cd2 C27 88.1(2) 1_656 2_657 ?
O9 Cd2 C27 122.37(16) 1_566 2_657 ?
O4 Cd2 C27 27.09(15) 2_657 2_657 ?
O8 Cd2 C27 111.07(19) 2_756 2_657 ?
O5 Cd2 C27 26.93(15) 2_657 2_657 ?
O9 Cd2 C27 162.60(16) 2_756 2_657 ?
C8 O1 C13 114.6(4) . . ?
C26 O2 Cd1 96.5(3) . . ?
C26 O3 Cd1 87.6(3) . . ?
C27 O4 Cd2 93.6(4) . 2_657 ?
C27 O5 Cd2 90.2(3) . 2_657 ?
C34 O6 Cd1 102.2(3) . . ?
C34 O7 Cd1 149.7(3) . 2_756 ?
C35 O8 Cd2 96.4(3) . 2_756 ?
C35 O9 Cd2 164.5(4) . 1_544 ?
C35 O9 Cd2 88.7(3) . 2_756 ?
Cd2 O9 Cd2 105.59(14) 1_544 2_756 ?
C1 N1 C2 105.9(4) . . ?
C1 N1 Cd1 128.7(4) . . ?
C2 N1 Cd1 125.3(3) . . ?
C1 N2 C3 105.2(4) . . ?
C1 N2 C4 127.8(5) . . ?
C3 N2 C4 127.0(4) . . ?
C10 N3 C11A 104.7(8) . . ?
C10 N3 C11 103.5(9) . . ?
C10 N3 Cd2 130.9(4) . . ?
C11A N3 Cd2 122.8(7) . . ?
C11 N3 Cd2 120.6(9) . . ?
C10 N4 C12 104.0(7) . . ?
C10 N4 C12A 102.7(9) . . ?
C10 N4 C6 128.6(5) . . ?
C12 N4 C6 126.3(7) . . ?
C12A N4 C6 123.8(9) . . ?
C23 N5 C25 106.2(4) . . ?
C23 N5 Cd1 127.6(4) . 1_465 ?
C25 N5 Cd1 126.1(3) . 1_465 ?
C23 N6 C24 105.3(4) . . ?
C23 N6 C18 128.2(4) . . ?
C24 N6 C18 126.5(4) . . ?
C20 N7 C22 105.1(5) . . ?
C20 N7 Cd2 130.4(4) . 1_454 ?
C22 N7 Cd2 124.5(4) . 1_454 ?
C20 N8 C21 104.8(5) . . ?
C20 N8 C16 129.3(4) . . ?
C21 N8 C16 125.7(5) . . ?
N1 C1 N2 112.0(5) . . ?
C3 C2 N1 110.2(5) . . ?
C2 C3 N2 106.7(5) . . ?
C9 C4 C5 121.7(5) . . ?
C9 C4 N2 118.4(5) . . ?
C5 C4 N2 119.9(4) . . ?
C6 C5 C4 117.8(5) . . ?
C7 C6 C5 122.3(5) . . ?
C7 C6 N4 119.2(5) . . ?
C5 C6 N4 118.5(5) . . ?
C6 C7 C8 118.6(5) . . ?
C7 C8 O1 115.7(4) . . ?
C7 C8 C9 121.1(4) . . ?
O1 C8 C9 123.1(4) . . ?
C4 C9 C8 118.4(5) . . ?
N3 C10 N4 114.7(5) . . ?
C12 C11 N3 101.9(14) . . ?
N3 C11A C12A 108.3(13) . . ?
C11 C12 N4 107.6(13) . . ?
N4 C12A C11A 102.6(14) . . ?
O1 C13 C14 116.0(4) . . ?
C15 C14 C19 120.2(4) . . ?
C15 C14 C13 115.8(4) . . ?
C19 C14 C13 124.0(5) . . ?
C14 C15 C16 120.3(4) . . ?
C15 C16 C17 120.1(5) . . ?
C15 C16 N8 118.7(4) . . ?
C17 C16 N8 121.2(4) . . ?
C18 C17 C16 119.4(5) . . ?
C17 C18 C19 120.1(4) . . ?
C17 C18 N6 120.7(4) . . ?
C19 C18 N6 119.2(5) . . ?
C18 C19 C14 120.0(5) . . ?
N7 C20 N8 113.7(5) . . ?
C22 C21 N8 107.1(6) . . ?
C21 C22 N7 108.9(6) . . ?
N5 C23 N6 112.5(5) . . ?
C25 C24 N6 106.3(5) . . ?
N5 C25 C24 109.6(5) . . ?
O2 C26 O3 123.0(5) . . ?
O2 C26 C28 118.4(5) . . ?
O3 C26 C28 118.6(5) . . ?
O5 C27 O4 122.2(5) . . ?
O5 C27 C31 119.6(5) . . ?
O4 C27 C31 118.1(5) . . ?
O5 C27 Cd2 62.8(3) . 2_657 ?
O4 C27 Cd2 59.3(3) . 2_657 ?
C31 C27 Cd2 173.2(4) . 2_657 ?
C29 C28 C33 117.4(5) . . ?
C29 C28 C26 122.7(5) . . ?
C33 C28 C26 119.9(5) . . ?
C28 C29 C30 121.5(6) . . ?
C31 C30 C29 120.3(6) . . ?
C32 C31 C30 118.9(6) . . ?
C32 C31 C27 119.6(5) . . ?
C30 C31 C27 121.5(5) . . ?
C31 C32 C33 120.7(5) . . ?
C32 C33 C28 121.2(5) . . ?
O7 C34 O6 123.1(5) . . ?
O7 C34 C36 118.4(5) . . ?
O6 C34 C36 118.5(5) . . ?
O9 C35 O8 120.6(5) . . ?
O9 C35 C39 119.8(5) . . ?
O8 C35 C39 119.5(5) . . ?
C37 C36 C41 118.0(5) . . ?
C37 C36 C34 120.9(5) . . ?
C41 C36 C34 121.1(5) . . ?
C36 C37 C38 121.8(5) . . ?
C37 C38 C39 120.2(5) . . ?
C38 C39 C40 118.4(5) . . ?
C38 C39 C35 120.8(5) . . ?
C40 C39 C35 120.6(5) . . ?
C41 C40 C39 120.6(6) . . ?
C36 C41 C40 120.9(5) . . ?

loop_
_geom_bond_atom_site_label_1
_geom_bond_atom_site_label_2
_geom_bond_distance
_geom_bond_site_symmetry_2
_geom_bond_publ_flag
Cd1 N1 2.261(5) . ?
Cd1 N5 2.300(5) 1_645 ?
Cd1 O6 2.307(5) . ?
Cd1 O7 2.317(4) 2_756 ?
Cd1 O2 2.360(4) . ?
Cd1 O3 2.537(5) . ?
Cd2 N3 2.256(5) . ?
Cd2 N7 2.282(5) 1_656 ?
Cd2 O9 2.347(5) 1_566 ?
Cd2 O4 2.376(5) 2_657 ?
Cd2 O8 2.380(5) 2_756 ?
Cd2 O5 2.453(4) 2_657 ?
Cd2 O9 2.552(5) 2_756 ?
Cd2 C27 2.757(6) 2_657 ?
O1 C8 1.398(6) . ?
O1 C13 1.420(6) . ?
O2 C26 1.232(6) . ?
O3 C26 1.252(6) . ?
O4 C27 1.258(7) . ?
O5 C27 1.249(7) . ?
O6 C34 1.248(6) . ?
O7 C34 1.248(6) . ?
O8 C35 1.256(7) . ?
O9 C35 1.244(6) . ?
N1 C1 1.308(6) . ?
N1 C2 1.348(7) . ?
N2 C1 1.350(6) . ?
N2 C3 1.380(7) . ?
N2 C4 1.423(6) . ?
N3 C10 1.286(7) . ?
N3 C11A 1.350(14) . ?
N3 C11 1.45(2) . ?
N4 C10 1.315(7) . ?
N4 C12 1.401(13) . ?
N4 C12A 1.406(18) . ?
N4 C6 1.432(7) . ?
N5 C23 1.302(6) . ?
N5 C25 1.359(7) . ?
N6 C23 1.353(6) . ?
N6 C24 1.389(7) . ?
N6 C18 1.420(6) . ?
N7 C20 1.306(7) . ?
N7 C22 1.366(8) . ?
N8 C20 1.314(6) . ?
N8 C21 1.388(8) . ?
N8 C16 1.416(7) . ?
C2 C3 1.341(8) . ?
C4 C9 1.379(7) . ?
C4 C5 1.385(7) . ?
C5 C6 1.384(7) . ?
C6 C7 1.375(7) . ?
C7 C8 1.376(7) . ?
C8 C9 1.400(6) . ?
C11 C12 1.39(2) . ?
C11A C12A 1.42(2) . ?
C13 C14 1.426(6) . ?
C14 C15 1.371(7) . ?
C14 C19 1.388(6) . ?
C15 C16 1.379(7) . ?
C16 C17 1.400(7) . ?
C17 C18 1.384(7) . ?
C18 C19 1.386(7) . ?
C21 C22 1.342(9) . ?
C24 C25 1.360(8) . ?
C26 C28 1.505(8) . ?
C27 C31 1.502(8) . ?
C28 C29 1.366(8) . ?
C28 C33 1.388(7) . ?
C29 C30 1.379(9) . ?
C30 C31 1.374(8) . ?
C31 C32 1.362(7) . ?
C32 C33 1.371(7) . ?
C34 C36 1.504(7) . ?
C35 C39 1.489(7) . ?
C36 C37 1.371(7) . ?
C36 C41 1.376(8) . ?
C37 C38 1.374(7) . ?
C38 C39 1.378(7) . ?
C39 C40 1.383(8) . ?
C40 C41 1.380(8) . ?
